data_4305511
loop_
_publ_author_name
'Mario Latronico'
'Flavia Polini'
'Vito Gallo'
'Piero Mastrorilli'
'Beatrice Calmuschi-Cula'
'Ulli Englert'
'Nazzareno Re'
'Timo Repo'
'Minna R\"ais\"anen'

_publ_contact_author_address
;
      Institut fuer Anorganische Chemie
      RWTH Aachen
     Landoltweg 1
      52074 Aachen
      Germany
;
_publ_contact_author_email ullrich.englert@ac.rwth-aachen.de
_publ_contact_author_fax 0049-241-8092288
_publ_contact_author_name 'Ulli Englert '
_publ_contact_author_phone 0049-241-8090074
_publ_section_title
;
Site Selectivity in the Protonation of a Phosphinito Bridged
PtI-PtI Complex: a Combined NMR and Density-Functional Theory Mechanistic
Study
;
_journal_name_full 'Inorganic Chemistry'
_journal_page_first 9779
_journal_page_last 9796
_journal_paper_doi 10.1021/ic800508t
_journal_volume 47
_journal_year 2008
_chemical_formula_sum 'C51 H98 Cl8 O P4 Pt2'
_chemical_formula_weight 1524.95
_chemical_name_systematic
; 
 ? 
;
_space_group_IT_number 2
_symmetry_cell_setting triclinic
_symmetry_space_group_name_Hall '-P 1'
_symmetry_space_group_name_H-M 'P -1'
_atom_sites_solution_hydrogens geom
_atom_sites_solution_primary direct
_atom_sites_solution_secondary difmap
_audit_creation_method SHELXL-97
_cell_angle_alpha 105.574(12)
_cell_angle_beta 91.827(13)
_cell_angle_gamma 107.446(12)
_cell_formula_units_Z 2
_cell_length_a 14.019(10)
_cell_length_b 15.335(11)
_cell_length_c 16.746(12)
_cell_measurement_reflns_used 8093
_cell_measurement_temperature 110(2)
_cell_measurement_theta_max 26.00
_cell_measurement_theta_min 2.01
_cell_volume 3284(4)
_computing_cell_refinement 'Bruker SAINT+ (1999)'
_computing_data_collection 'Bruker SMART (2001)'
_computing_data_reduction 'Bruker SAINT+'
_computing_molecular_graphics 'PLATON (1990)'
_computing_publication_material 'SHELXL-97 (Sheldrick, 1997b)'
_computing_structure_refinement 'SHELXL-97 (Sheldrick, 1997b)'
_computing_structure_solution 'SHELXS-97 (Sheldrick, 1997a)'
_diffrn_ambient_temperature 110(2)
_diffrn_measured_fraction_theta_full .999
_diffrn_measured_fraction_theta_max .999
_diffrn_measurement_device_type 'Bruker SMART APEX CCD'
_diffrn_measurement_method '\w scans'
_diffrn_radiation_monochromator graphite
_diffrn_radiation_source 'fine-focus sealed tube'
_diffrn_radiation_type MoK\a
_diffrn_radiation_wavelength 0.71073
_diffrn_reflns_av_R_equivalents 0.1135
_diffrn_reflns_av_sigmaI/netI 0.1408
_diffrn_reflns_limit_h_max 17
_diffrn_reflns_limit_h_min -17
_diffrn_reflns_limit_k_max 18
_diffrn_reflns_limit_k_min -18
_diffrn_reflns_limit_l_max 20
_diffrn_reflns_limit_l_min -20
_diffrn_reflns_number 37106
_diffrn_reflns_theta_full 26.00
_diffrn_reflns_theta_max 26.00
_diffrn_reflns_theta_min 2.01
_diffrn_standards_decay_% 'no decay'
_exptl_absorpt_coefficient_mu 4.711
_exptl_absorpt_correction_T_max 0.9117
_exptl_absorpt_correction_T_min 0.5584
_exptl_absorpt_correction_type multi-scan
_exptl_absorpt_process_details 'PLATON (1990)'
_exptl_crystal_colour colorless
_exptl_crystal_density_diffrn 1.542
_exptl_crystal_density_method 'not measured'
_exptl_crystal_description rod
_exptl_crystal_F_000 1528
_exptl_crystal_size_max 0.14
_exptl_crystal_size_mid 0.02
_exptl_crystal_size_min 0.02
_refine_diff_density_max 2.369
_refine_diff_density_min -2.474
_refine_diff_density_rms .188
_refine_ls_extinction_method none
_refine_ls_goodness_of_fit_ref 1.050
_refine_ls_hydrogen_treatment constr
_refine_ls_matrix_type full
_refine_ls_number_parameters 586
_refine_ls_number_reflns 12890
_refine_ls_number_restraints 185
_refine_ls_restrained_S_all 1.044
_refine_ls_R_factor_all 0.0857
_refine_ls_R_factor_gt 0.0546
_refine_ls_shift/su_max 0.001
_refine_ls_shift/su_mean 0.000
_refine_ls_structure_factor_coef Fsqd
_refine_ls_weighting_details 'calc w=1/[\s^2^(Fo^2^)+(0.0409P)^2^+0.0000P] where P=(Fo^2^+2Fc^2^)/3'
_refine_ls_weighting_scheme calc
_refine_ls_wR_factor_gt 0.1366
_refine_ls_wR_factor_ref 0.1564
_reflns_number_gt 9073
_reflns_number_total 12890
_reflns_threshold_expression I>2\s(I)
_cod_data_source_file ic800508t_si_002_2.cif
_cod_data_source_block 2
_cod_database_code 4305511

loop_
_symmetry_equiv_pos_as_xyz
'x, y, z'
'-x, -y, -z'

loop_
_atom_site_label
_atom_site_type_symbol
_atom_site_fract_x
_atom_site_fract_y
_atom_site_fract_z
_atom_site_U_iso_or_equiv
_atom_site_adp_type
_atom_site_occupancy
_atom_site_symmetry_multiplicity
_atom_site_calc_flag
_atom_site_refinement_flags
_atom_site_disorder_assembly
_atom_site_disorder_group
Pt1 Pt 0.89831(2) 0.09925(2) 0.19874(2) 0.02296(11) Uani 1 1 d U . .
H H 0.8082 0.0165 0.2305 0.06(3) Uiso 1 1 d R . .
Pt2 Pt 0.75914(3) 0.06004(2) 0.31713(2) 0.02468(11) Uani 1 1 d U . .
P3 P 0.6935(2) 0.08848(19) 0.44252(16) 0.0346(6) Uani 1 1 d U . .
H3 H 0.6257 0.0055 0.4376 0.045 Uiso 1 1 calc R . .
P2 P 0.87092(18) 0.20472(16) 0.30991(14) 0.0256(5) Uani 1 1 d U . .
Cl1 Cl 0.90492(18) -0.04148(16) 0.09461(15) 0.0366(6) Uani 1 1 d U . .
P4 P 0.66153(17) -0.10051(16) 0.27357(14) 0.0255(5) Uani 1 1 d U . .
P1 P 1.02643(17) 0.19496(16) 0.15010(14) 0.0253(5) Uani 1 1 d U . .
H1 H 1.0547 0.2793 0.2069 0.033 Uiso 1 1 calc R . .
O1 O 0.6075(5) -0.1403(5) 0.3461(4) 0.0344(15) Uani 1 1 d U . .
H1A H 0.5631 -0.2063 0.3218 0.045 Uiso 1 1 calc R . .
C7 C 1.1401(7) 0.1572(7) 0.1395(6) 0.0295(19) Uani 1 1 d U . .
H7 H 1.1218 0.0964 0.0952 0.038 Uiso 1 1 calc R . .
C37 C 0.7335(6) -0.1796(6) 0.2261(6) 0.0265(19) Uani 1 1 d U . .
H37 H 0.7620 -0.1593 0.1789 0.034 Uiso 1 1 calc R . .
C40 C 0.8171(8) -0.3389(7) 0.2107(6) 0.038(2) Uani 1 1 d U . .
H40A H 0.8576 -0.3766 0.1812 0.049 Uiso 1 1 calc R . .
H40B H 0.7917 -0.3651 0.2561 0.049 Uiso 1 1 calc R . .
C42 C 0.6649(7) -0.2864(6) 0.1916(6) 0.035(2) Uani 1 1 d U . .
H42A H 0.6349 -0.3088 0.2375 0.046 Uiso 1 1 calc R . .
H42B H 0.6102 -0.2916 0.1509 0.046 Uiso 1 1 calc R . .
C19 C 0.9882(7) 0.2760(6) 0.3854(6) 0.031(2) Uani 1 1 d U . .
H19 H 1.0373 0.3119 0.3559 0.040 Uiso 1 1 calc R . .
C39 C 0.8848(7) -0.2345(7) 0.2483(6) 0.036(2) Uani 1 1 d U . .
H39A H 0.9184 -0.2109 0.2043 0.047 Uiso 1 1 calc R . .
H39B H 0.9368 -0.2314 0.2904 0.047 Uiso 1 1 calc R . .
C8 C 1.2266(7) 0.2299(7) 0.1122(6) 0.033(2) Uani 1 1 d U . .
H8A H 1.2447 0.2926 0.1539 0.043 Uiso 1 1 calc R . .
H8B H 1.2038 0.2363 0.0588 0.043 Uiso 1 1 calc R . .
C41 C 0.7274(7) -0.3491(7) 0.1497(6) 0.038(2) Uani 1 1 d U . .
H41A H 0.7523 -0.3303 0.1008 0.050 Uiso 1 1 calc R . .
H41B H 0.6845 -0.4161 0.1306 0.050 Uiso 1 1 calc R . .
C13 C 0.8129(7) 0.2916(6) 0.2854(6) 0.0290(19) Uani 1 1 d U . .
H13 H 0.7979 0.3291 0.3379 0.038 Uiso 1 1 calc R . .
C30 C 0.6822(9) 0.2784(8) 0.4772(8) 0.054(3) Uani 1 1 d U . .
H30A H 0.7394 0.3012 0.5211 0.070 Uiso 1 1 calc R . .
H30B H 0.7095 0.2803 0.4243 0.070 Uiso 1 1 calc R . .
C26 C 0.5223(9) 0.1403(10) 0.4217(10) 0.076(5) Uani 1 1 d U . .
H26A H 0.4837 0.0787 0.4290 0.099 Uiso 1 1 calc R . .
H26B H 0.5311 0.1297 0.3624 0.099 Uiso 1 1 calc R . .
C38 C 0.8222(7) -0.1700(7) 0.2891(6) 0.032(2) Uani 1 1 d U . .
H38A H 0.7957 -0.1882 0.3378 0.041 Uiso 1 1 calc R . .
H38B H 0.8658 -0.1032 0.3084 0.041 Uiso 1 1 calc R . .
C5 C 1.0174(9) 0.3388(8) -0.0326(7) 0.050(3) Uani 1 1 d U . .
H5A H 1.0345 0.4072 -0.0266 0.064 Uiso 1 1 calc R . .
H5B H 1.0627 0.3139 -0.0688 0.064 Uiso 1 1 calc R . .
C11 C 1.2669(7) 0.1048(8) 0.2100(7) 0.045(3) Uani 1 1 d U . .
H11A H 1.2485 0.0420 0.1684 0.058 Uiso 1 1 calc R . .
H11B H 1.2903 0.0987 0.2634 0.058 Uiso 1 1 calc R . .
C9 C 1.3203(7) 0.1956(7) 0.1030(7) 0.041(2) Uani 1 1 d U . .
H9A H 1.3045 0.1368 0.0565 0.053 Uiso 1 1 calc R . .
H9B H 1.3759 0.2444 0.0902 0.053 Uiso 1 1 calc R . .
C12 C 1.1747(7) 0.1394(8) 0.2194(6) 0.037(2) Uani 1 1 d U . .
H12A H 1.1195 0.0913 0.2334 0.047 Uiso 1 1 calc R . .
H12B H 1.1915 0.1986 0.2655 0.047 Uiso 1 1 calc R . .
C1 C 0.9989(7) 0.2172(6) 0.0501(6) 0.0295(19) Uani 1 1 d U . .
H1B H 1.0394 0.1887 0.0110 0.038 Uiso 1 1 calc R . .
C43 C 0.5595(6) -0.1210(7) 0.1917(6) 0.0283(18) Uani 1 1 d U . .
H43 H 0.5187 -0.1884 0.1784 0.037 Uiso 1 1 calc R . .
C18 C 0.8844(7) 0.3619(7) 0.2454(7) 0.038(2) Uani 1 1 d U . .
H18A H 0.9459 0.3986 0.2842 0.050 Uiso 1 1 calc R . .
H18B H 0.9034 0.3255 0.1943 0.050 Uiso 1 1 calc R . .
C44 C 0.4894(7) -0.0619(7) 0.2266(7) 0.039(2) Uani 1 1 d U . .
H44A H 0.4654 -0.0762 0.2774 0.050 Uiso 1 1 calc R . .
H44B H 0.5268 0.0065 0.2408 0.050 Uiso 1 1 calc R . .
C2 C 0.8866(7) 0.1670(7) 0.0098(6) 0.035(2) Uani 1 1 d U . .
H2A H 0.8669 0.0987 0.0052 0.045 Uiso 1 1 calc R . .
H2B H 0.8425 0.1947 0.0452 0.045 Uiso 1 1 calc R . .
C6 C 1.0324(7) 0.3236(7) 0.0556(6) 0.035(2) Uani 1 1 d U . .
H6A H 1.1036 0.3529 0.0785 0.046 Uiso 1 1 calc R . .
H6B H 0.9933 0.3554 0.0936 0.046 Uiso 1 1 calc R . .
C34 C 0.8712(9) 0.0409(9) 0.6608(7) 0.056(3) Uani 1 1 d U . .
H34A H 0.9252 0.0536 0.7052 0.072 Uiso 1 1 calc R . .
H34B H 0.8217 -0.0214 0.6562 0.072 Uiso 1 1 calc R . .
C32 C 0.8330(7) 0.0234(7) 0.5082(6) 0.037(2) Uani 1 1 d U . .
H32A H 0.7806 -0.0381 0.5004 0.048 Uiso 1 1 calc R . .
H32B H 0.8625 0.0220 0.4558 0.048 Uiso 1 1 calc R . .
C33 C 0.9149(8) 0.0385(8) 0.5783(6) 0.042(2) Uani 1 1 d U . .
H33A H 0.9442 -0.0134 0.5635 0.054 Uiso 1 1 calc R . .
H33B H 0.9687 0.0989 0.5845 0.054 Uiso 1 1 calc R . .
C17 C 0.8357(8) 0.4304(7) 0.2241(7) 0.042(2) Uani 1 1 d U . .
H17A H 0.8815 0.4708 0.1958 0.055 Uiso 1 1 calc R . .
H17B H 0.8236 0.4720 0.2757 0.055 Uiso 1 1 calc R . .
C14 C 0.7126(7) 0.2363(7) 0.2279(6) 0.035(2) Uani 1 1 d U . .
H14A H 0.7253 0.1951 0.1763 0.046 Uiso 1 1 calc R . .
H14B H 0.6668 0.1954 0.2558 0.046 Uiso 1 1 calc R . .
C10 C 1.3523(7) 0.1773(8) 0.1821(7) 0.045(3) Uani 1 1 d U . .
H10A H 1.3751 0.2379 0.2269 0.059 Uiso 1 1 calc R . .
H10B H 1.4095 0.1530 0.1735 0.059 Uiso 1 1 calc R . .
C36 C 0.7418(8) 0.1105(9) 0.6148(6) 0.049(3) Uani 1 1 d U . .
H36A H 0.7177 0.1657 0.6312 0.063 Uiso 1 1 calc R . .
H36B H 0.6843 0.0527 0.6082 0.063 Uiso 1 1 calc R . .
C15 C 0.6628(8) 0.3042(8) 0.2064(7) 0.049(3) Uani 1 1 d U . .
H15A H 0.6431 0.3402 0.2572 0.063 Uiso 1 1 calc R . .
H15B H 0.6017 0.2671 0.1672 0.063 Uiso 1 1 calc R . .
C31 C 0.7849(7) 0.1062(7) 0.5304(6) 0.033(2) Uani 1 1 d U . .
H31 H 0.8386 0.1667 0.5372 0.043 Uiso 1 1 calc R . .
C24 C 1.0329(7) 0.2070(7) 0.4121(6) 0.034(2) Uani 1 1 d U . .
H24A H 1.0451 0.1624 0.3625 0.045 Uiso 1 1 calc R . .
H24B H 0.9848 0.1697 0.4413 0.045 Uiso 1 1 calc R . .
C3 C 0.8751(8) 0.1805(8) -0.0779(6) 0.043(2) Uani 1 1 d U . .
H3A H 0.9165 0.1495 -0.1139 0.056 Uiso 1 1 calc R . .
H3B H 0.8046 0.1498 -0.1029 0.056 Uiso 1 1 calc R . .
C16 C 0.7346(8) 0.3749(8) 0.1670(7) 0.044(2) Uani 1 1 d U . .
H16A H 0.7022 0.4203 0.1576 0.058 Uiso 1 1 calc R . .
H16B H 0.7478 0.3395 0.1127 0.058 Uiso 1 1 calc R . .
C45 C 0.3992(8) -0.0872(8) 0.1603(7) 0.045(3) Uani 1 1 d U . .
H45A H 0.3595 -0.1547 0.1491 0.059 Uiso 1 1 calc R . .
H45B H 0.3558 -0.0487 0.1817 0.059 Uiso 1 1 calc R . .
C23 C 1.1321(8) 0.2622(8) 0.4698(7) 0.046(3) Uani 1 1 d U . .
H23A H 1.1815 0.2956 0.4390 0.060 Uiso 1 1 calc R . .
H23B H 1.1587 0.2170 0.4872 0.060 Uiso 1 1 calc R . .
C25 C 0.6230(7) 0.1737(7) 0.4709(7) 0.041(2) Uani 1 1 d U . .
H25 H 0.6088 0.1749 0.5281 0.053 Uiso 1 1 calc R . .
C28 C 0.5209(11) 0.3054(11) 0.4408(8) 0.076(4) Uani 1 1 d U . .
H28A H 0.4807 0.3481 0.4577 0.099 Uiso 1 1 calc R . .
H28B H 0.5335 0.3021 0.3830 0.099 Uiso 1 1 calc R . .
C29 C 0.6203(10) 0.3467(9) 0.4963(8) 0.059(3) Uani 1 1 d U . .
H29A H 0.6080 0.3589 0.5549 0.076 Uiso 1 1 calc R . .
H29B H 0.6584 0.4078 0.4877 0.076 Uiso 1 1 calc R . .
C27 C 0.4622(10) 0.2077(10) 0.4447(8) 0.072(4) Uani 1 1 d U . .
H27A H 0.3996 0.1832 0.4063 0.093 Uiso 1 1 calc R . .
H27B H 0.4442 0.2115 0.5014 0.093 Uiso 1 1 calc R . .
C35 C 0.8208(9) 0.1184(9) 0.6829(6) 0.052(3) Uani 1 1 d U . .
H35A H 0.7891 0.1153 0.7338 0.068 Uiso 1 1 calc R . .
H35B H 0.8729 0.1810 0.6951 0.068 Uiso 1 1 calc R . .
C46 C 0.4334(8) -0.0691(9) 0.0804(7) 0.054(3) Uani 1 1 d U . .
H46A H 0.4683 -0.0006 0.0908 0.071 Uiso 1 1 calc R . .
H46B H 0.3744 -0.0874 0.0392 0.071 Uiso 1 1 calc R . .
C48 C 0.5933(7) -0.1045(8) 0.1099(6) 0.038(2) Uani 1 1 d U . .
H48A H 0.6338 -0.1456 0.0878 0.050 Uiso 1 1 calc R . .
H48B H 0.6360 -0.0380 0.1207 0.050 Uiso 1 1 calc R . .
C20 C 0.9710(8) 0.3477(6) 0.4626(6) 0.036(2) Uani 1 1 d U . .
H20A H 0.9212 0.3138 0.4928 0.047 Uiso 1 1 calc R . .
H20B H 0.9449 0.3932 0.4453 0.047 Uiso 1 1 calc R . .
C21 C 1.0717(9) 0.4020(8) 0.5204(7) 0.049(3) Uani 1 1 d U . .
H21A H 1.1196 0.4387 0.4908 0.064 Uiso 1 1 calc R . .
H21B H 1.0600 0.4472 0.5698 0.064 Uiso 1 1 calc R . .
C22 C 1.1171(9) 0.3357(8) 0.5482(6) 0.049(3) Uani 1 1 d U . .
H22A H 1.0724 0.3024 0.5820 0.064 Uiso 1 1 calc R . .
H22B H 1.1821 0.3725 0.5824 0.064 Uiso 1 1 calc R . .
C47 C 0.5046(8) -0.1255(9) 0.0444(7) 0.049(3) Uani 1 1 d U . .
H47A H 0.4674 -0.1941 0.0269 0.064 Uiso 1 1 calc R . .
H47B H 0.5298 -0.1076 -0.0048 0.064 Uiso 1 1 calc R . .
C4 C 0.9074(9) 0.2870(9) -0.0728(7) 0.055(3) Uani 1 1 d U . .
H4A H 0.8631 0.3169 -0.0398 0.072 Uiso 1 1 calc R . .
H4B H 0.9003 0.2935 -0.1292 0.072 Uiso 1 1 calc R . .
Cl2 Cl 0.4098(2) 0.70806(19) 0.28978(18) 0.0470(7) Uani 1 1 d . . .
Cl3 Cl 0.4599(3) 0.6082(3) 0.0008(2) 0.0835(11) Uani 1 1 d U . .
Cl4 Cl 0.2601(3) 0.5451(4) 0.0488(3) 0.1000(14) Uani 1 1 d U . .
Cl5 Cl 1.4889(4) 0.4530(3) 0.2164(3) 0.1060(15) Uani 1 1 d U . .
Cl8 Cl 0.0843(3) 0.6157(3) 0.3065(3) 0.1052(15) Uani 1 1 d U . .
Cl7 Cl 0.1911(3) 0.4811(3) 0.3112(4) 0.1164(18) Uani 1 1 d U . .
Cl6 Cl 1.6031(4) 0.5566(4) 0.3779(3) 0.1170(17) Uani 1 1 d U . .
C49 C 0.3846(10) 0.5604(11) 0.0773(9) 0.079(4) Uani 1 1 d U . .
H49A H 0.3926 0.4991 0.0776 0.103 Uiso 1 1 calc R . .
H49B H 0.4073 0.6051 0.1335 0.103 Uiso 1 1 calc R . .
C50 C 1.4758(12) 0.5104(12) 0.3169(10) 0.087(5) Uani 1 1 d U . .
H50A H 1.4287 0.4658 0.3410 0.113 Uiso 1 1 calc R . .
H50B H 1.4498 0.5632 0.3175 0.113 Uiso 1 1 calc R . .
C51 C 0.1687(12) 0.5599(11) 0.2576(9) 0.091(4) Uani 1 1 d U . .
H51A H 0.2324 0.6085 0.2570 0.118 Uiso 1 1 calc R . .
H51B H 0.1405 0.5240 0.1996 0.118 Uiso 1 1 calc R . .

loop_
_atom_site_aniso_label
_atom_site_aniso_U_11
_atom_site_aniso_U_22
_atom_site_aniso_U_33
_atom_site_aniso_U_23
_atom_site_aniso_U_13
_atom_site_aniso_U_12
Pt1 0.02682(19) 0.02476(18) 0.01671(19) 0.00325(14) -0.00135(14) 0.01031(14)
Pt2 0.0305(2) 0.02739(19) 0.01790(19) 0.00570(14) 0.00112(15) 0.01282(15)
P3 0.0402(15) 0.0440(14) 0.0237(13) 0.0078(11) 0.0041(11) 0.0210(12)
P2 0.0329(13) 0.0267(11) 0.0173(11) 0.0030(9) -0.0020(9) 0.0130(10)
Cl1 0.0446(14) 0.0303(12) 0.0298(13) -0.0002(10) 0.0077(11) 0.0124(10)
P4 0.0288(12) 0.0307(12) 0.0194(12) 0.0081(9) 0.0001(10) 0.0124(10)
P1 0.0262(12) 0.0277(11) 0.0192(12) 0.0030(9) -0.0047(9) 0.0089(9)
O1 0.039(4) 0.037(4) 0.029(4) 0.014(3) 0.005(3) 0.009(3)
C7 0.035(4) 0.035(5) 0.025(5) 0.008(4) 0.009(4) 0.022(4)
C37 0.030(5) 0.031(4) 0.021(5) 0.005(4) -0.005(3) 0.017(4)
C40 0.056(6) 0.037(5) 0.038(6) 0.019(4) 0.009(5) 0.033(5)
C42 0.033(5) 0.029(4) 0.037(6) 0.003(4) 0.001(4) 0.007(4)
C19 0.041(5) 0.022(4) 0.024(5) 0.003(3) -0.008(4) 0.006(3)
C39 0.031(5) 0.048(5) 0.035(6) 0.014(4) -0.001(4) 0.020(4)
C8 0.032(5) 0.033(5) 0.029(5) 0.006(4) -0.001(4) 0.006(4)
C41 0.044(6) 0.036(5) 0.031(6) 0.004(4) 0.002(4) 0.014(4)
C13 0.036(5) 0.029(4) 0.021(5) 0.001(3) 0.000(4) 0.016(4)
C30 0.053(6) 0.048(5) 0.062(8) 0.011(6) 0.013(6) 0.022(5)
C26 0.043(6) 0.070(7) 0.097(11) -0.013(8) -0.012(7) 0.028(5)
C38 0.034(5) 0.032(5) 0.034(5) 0.014(4) -0.002(4) 0.013(4)
C5 0.066(7) 0.051(6) 0.038(6) 0.026(5) 0.007(5) 0.015(5)
C11 0.036(5) 0.067(7) 0.050(7) 0.029(5) 0.007(5) 0.032(5)
C9 0.033(5) 0.043(6) 0.044(6) 0.011(5) -0.001(4) 0.010(4)
C12 0.033(5) 0.054(6) 0.034(5) 0.021(5) 0.004(4) 0.024(5)
C1 0.035(5) 0.034(4) 0.019(4) 0.006(3) -0.002(4) 0.012(4)
C43 0.028(4) 0.038(5) 0.027(4) 0.017(4) 0.007(3) 0.017(4)
C18 0.042(5) 0.033(5) 0.046(6) 0.014(4) 0.001(5) 0.018(4)
C44 0.038(5) 0.047(6) 0.036(5) 0.011(5) 0.005(4) 0.024(5)
C2 0.035(5) 0.045(5) 0.023(5) 0.009(4) -0.005(4) 0.012(4)
C6 0.041(5) 0.038(5) 0.027(5) 0.005(4) 0.005(4) 0.016(4)
C34 0.068(8) 0.071(8) 0.032(5) 0.021(6) 0.001(5) 0.022(6)
C32 0.044(6) 0.041(5) 0.032(5) 0.014(4) 0.003(4) 0.021(4)
C33 0.052(6) 0.044(6) 0.033(5) 0.020(5) -0.003(4) 0.015(5)
C17 0.050(6) 0.045(6) 0.038(6) 0.014(5) -0.001(5) 0.025(4)
C14 0.033(5) 0.046(5) 0.029(5) 0.011(4) -0.001(4) 0.016(4)
C10 0.029(5) 0.059(7) 0.045(6) 0.011(5) -0.005(4) 0.014(5)
C36 0.048(6) 0.075(8) 0.023(5) 0.009(5) 0.006(4) 0.023(6)
C15 0.044(6) 0.065(7) 0.047(7) 0.026(6) -0.004(5) 0.025(5)
C31 0.042(5) 0.034(5) 0.018(4) 0.007(4) 0.000(4) 0.006(4)
C24 0.041(5) 0.042(5) 0.025(5) 0.009(4) -0.001(4) 0.021(4)
C3 0.039(6) 0.062(6) 0.029(5) 0.011(5) -0.005(4) 0.020(5)
C16 0.049(6) 0.052(6) 0.045(7) 0.021(5) 0.002(5) 0.029(5)
C45 0.036(6) 0.059(7) 0.054(6) 0.021(5) 0.006(4) 0.030(5)
C23 0.048(6) 0.055(7) 0.038(6) 0.008(5) -0.005(5) 0.025(5)
C25 0.040(5) 0.045(5) 0.033(6) -0.003(5) 0.006(4) 0.019(4)
C28 0.112(10) 0.106(8) 0.042(7) 0.021(7) 0.011(7) 0.080(8)
C29 0.086(8) 0.055(6) 0.051(8) 0.016(6) 0.019(6) 0.042(6)
C27 0.067(8) 0.092(8) 0.050(8) -0.010(7) -0.011(7) 0.048(6)
C35 0.059(7) 0.080(8) 0.020(5) 0.019(5) 0.001(5) 0.020(6)
C46 0.051(7) 0.080(8) 0.049(6) 0.028(6) -0.008(5) 0.039(6)
C48 0.039(5) 0.059(7) 0.028(5) 0.023(5) 0.006(4) 0.023(5)
C20 0.054(6) 0.024(5) 0.028(5) 0.001(4) -0.013(4) 0.016(4)
C21 0.064(7) 0.042(6) 0.029(6) -0.001(4) -0.020(5) 0.012(5)
C22 0.057(7) 0.061(7) 0.022(5) 0.004(4) -0.016(5) 0.016(5)
C47 0.043(6) 0.081(8) 0.031(5) 0.023(6) -0.001(4) 0.026(6)
C4 0.078(8) 0.071(7) 0.034(6) 0.022(5) -0.007(5) 0.043(6)
Cl2 0.0436(15) 0.0404(14) 0.0474(16) 0.0097(12) 0.0084(12) 0.0021(11)
Cl3 0.093(3) 0.081(3) 0.064(2) 0.0121(19) -0.004(2) 0.020(2)
Cl4 0.084(3) 0.141(4) 0.073(3) 0.023(3) 0.012(2) 0.039(3)
Cl5 0.130(4) 0.095(3) 0.098(3) 0.006(3) 0.002(3) 0.064(3)
Cl8 0.095(3) 0.076(3) 0.118(4) 0.007(3) 0.023(3) 0.008(2)
Cl7 0.078(3) 0.075(3) 0.157(5) 0.017(3) -0.024(3) -0.014(2)
Cl6 0.100(3) 0.149(5) 0.103(4) 0.033(3) 0.002(3) 0.045(3)
C49 0.079(8) 0.086(10) 0.066(10) -0.002(7) 0.015(7) 0.036(8)
C50 0.108(9) 0.103(11) 0.079(8) 0.023(8) 0.017(7) 0.079(9)
C51 0.105(11) 0.076(9) 0.054(9) -0.001(6) 0.029(8) -0.009(7)

loop_
_atom_type_symbol
_atom_type_description
_atom_type_scat_dispersion_real
_atom_type_scat_dispersion_imag
_atom_type_scat_source
C C .0033 .0016 'International Tables Vol C Tables 4.2.6.8 and 6.1.1.4'
H H .0000 .0000 'International Tables Vol C Tables 4.2.6.8 and 6.1.1.4'
Cl Cl .1484 .1585 'International Tables Vol C Tables 4.2.6.8 and 6.1.1.4'
P P .1023 .0942 'International Tables Vol C Tables 4.2.6.8 and 6.1.1.4'
Pt Pt -1.7033 8.3905 'International Tables Vol C Tables 4.2.6.8 and 6.1.1.4'
O O .0106 .0060 'International Tables Vol C Tables 4.2.6.8 and 6.1.1.4'

loop_
_geom_angle_atom_site_label_1
_geom_angle_atom_site_label_2
_geom_angle_atom_site_label_3
_geom_angle
_geom_angle_site_symmetry_1
_geom_angle_site_symmetry_3
_geom_angle_publ_flag
P2 Pt1 P1 101.63(10) . . ?
P2 Pt1 Cl1 166.37(9) . . ?
P1 Pt1 Cl1 91.48(9) . . ?
P2 Pt1 Pt2 52.56(7) . . ?
P1 Pt1 Pt2 153.98(6) . . ?
Cl1 Pt1 Pt2 114.09(7) . . ?
P2 Pt1 H 84.4 . . ?
P1 Pt1 H 173.0 . . ?
Cl1 Pt1 H 82.3 . . ?
Pt2 Pt1 H 31.9 . . ?
P3 Pt2 P4 93.23(9) . . ?
P3 Pt2 P2 108.01(9) . . ?
P4 Pt2 P2 158.60(9) . . ?
P3 Pt2 Pt1 156.39(7) . . ?
P4 Pt2 Pt1 109.64(7) . . ?
P2 Pt2 Pt1 49.62(6) . . ?
P3 Pt2 H 166.9 . . ?
P4 Pt2 H 77.4 . . ?
P2 Pt2 H 82.0 . . ?
Pt1 Pt2 H 32.4 . . ?
C31 P3 C25 110.1(5) . . ?
C31 P3 Pt2 111.9(3) . . ?
C25 P3 Pt2 122.1(4) . . ?
C31 P3 H3 103.5 . . ?
C25 P3 H3 103.5 . . ?
Pt2 P3 H3 103.5 . . ?
C13 P2 C19 107.6(4) . . ?
C13 P2 Pt1 115.4(3) . . ?
C19 P2 Pt1 112.9(3) . . ?
C13 P2 Pt2 116.4(3) . . ?
C19 P2 Pt2 124.1(3) . . ?
Pt1 P2 Pt2 77.82(8) . . ?
O1 P4 C37 107.1(4) . . ?
O1 P4 C43 106.1(4) . . ?
C37 P4 C43 105.4(4) . . ?
O1 P4 Pt2 114.6(3) . . ?
C37 P4 Pt2 112.8(3) . . ?
C43 P4 Pt2 110.2(3) . . ?
C1 P1 C7 105.4(4) . . ?
C1 P1 Pt1 118.0(3) . . ?
C7 P1 Pt1 114.7(3) . . ?
C1 P1 H1 105.9 . . ?
C7 P1 H1 105.9 . . ?
Pt1 P1 H1 105.9 . . ?
P4 O1 H1A 109.5 . . ?
C12 C7 C8 111.4(8) . . ?
C12 C7 P1 111.6(6) . . ?
C8 C7 P1 111.6(6) . . ?
C12 C7 H7 107.3 . . ?
C8 C7 H7 107.3 . . ?
P1 C7 H7 107.3 . . ?
C38 C37 C42 110.5(7) . . ?
C38 C37 P4 110.9(6) . . ?
C42 C37 P4 112.0(6) . . ?
C38 C37 H37 107.7 . . ?
C42 C37 H37 107.7 . . ?
P4 C37 H37 107.7 . . ?
C41 C40 C39 112.8(8) . . ?
C41 C40 H40A 109.0 . . ?
C39 C40 H40A 109.0 . . ?
C41 C40 H40B 109.0 . . ?
C39 C40 H40B 109.0 . . ?
H40A C40 H40B 107.8 . . ?
C41 C42 C37 110.1(8) . . ?
C41 C42 H42A 109.6 . . ?
C37 C42 H42A 109.6 . . ?
C41 C42 H42B 109.6 . . ?
C37 C42 H42B 109.6 . . ?
H42A C42 H42B 108.2 . . ?
C24 C19 C20 110.0(8) . . ?
C24 C19 P2 108.9(6) . . ?
C20 C19 P2 113.9(7) . . ?
C24 C19 H19 108.0 . . ?
C20 C19 H19 108.0 . . ?
P2 C19 H19 108.0 . . ?
C40 C39 C38 111.0(8) . . ?
C40 C39 H39A 109.4 . . ?
C38 C39 H39A 109.4 . . ?
C40 C39 H39B 109.4 . . ?
C38 C39 H39B 109.4 . . ?
H39A C39 H39B 108.0 . . ?
C7 C8 C9 110.3(8) . . ?
C7 C8 H8A 109.6 . . ?
C9 C8 H8A 109.6 . . ?
C7 C8 H8B 109.6 . . ?
C9 C8 H8B 109.6 . . ?
H8A C8 H8B 108.1 . . ?
C42 C41 C40 111.1(8) . . ?
C42 C41 H41A 109.4 . . ?
C40 C41 H41A 109.4 . . ?
C42 C41 H41B 109.4 . . ?
C40 C41 H41B 109.4 . . ?
H41A C41 H41B 108.0 . . ?
C14 C13 C18 110.6(8) . . ?
C14 C13 P2 109.6(6) . . ?
C18 C13 P2 112.5(6) . . ?
C14 C13 H13 108.0 . . ?
C18 C13 H13 108.0 . . ?
P2 C13 H13 108.0 . . ?
C29 C30 C25 114.5(10) . . ?
C29 C30 H30A 108.6 . . ?
C25 C30 H30A 108.6 . . ?
C29 C30 H30B 108.6 . . ?
C25 C30 H30B 108.6 . . ?
H30A C30 H30B 107.6 . . ?
C25 C26 C27 114.6(10) . . ?
C25 C26 H26A 108.6 . . ?
C27 C26 H26A 108.6 . . ?
C25 C26 H26B 108.6 . . ?
C27 C26 H26B 108.6 . . ?
H26A C26 H26B 107.6 . . ?
C37 C38 C39 110.9(8) . . ?
C37 C38 H38A 109.5 . . ?
C39 C38 H38A 109.5 . . ?
C37 C38 H38B 109.5 . . ?
C39 C38 H38B 109.5 . . ?
H38A C38 H38B 108.1 . . ?
C4 C5 C6 110.3(9) . . ?
C4 C5 H5A 109.6 . . ?
C6 C5 H5A 109.6 . . ?
C4 C5 H5B 109.6 . . ?
C6 C5 H5B 109.6 . . ?
H5A C5 H5B 108.1 . . ?
C12 C11 C10 109.6(9) . . ?
C12 C11 H11A 109.8 . . ?
C10 C11 H11A 109.8 . . ?
C12 C11 H11B 109.8 . . ?
C10 C11 H11B 109.8 . . ?
H11A C11 H11B 108.2 . . ?
C10 C9 C8 110.9(9) . . ?
C10 C9 H9A 109.5 . . ?
C8 C9 H9A 109.5 . . ?
C10 C9 H9B 109.5 . . ?
C8 C9 H9B 109.5 . . ?
H9A C9 H9B 108.0 . . ?
C7 C12 C11 111.8(8) . . ?
C7 C12 H12A 109.3 . . ?
C11 C12 H12A 109.3 . . ?
C7 C12 H12B 109.3 . . ?
C11 C12 H12B 109.3 . . ?
H12A C12 H12B 107.9 . . ?
C6 C1 C2 110.8(8) . . ?
C6 C1 P1 113.2(6) . . ?
C2 C1 P1 113.8(7) . . ?
C6 C1 H1B 106.1 . . ?
C2 C1 H1B 106.1 . . ?
P1 C1 H1B 106.1 . . ?
C48 C43 C44 111.1(8) . . ?
C48 C43 P4 115.5(6) . . ?
C44 C43 P4 110.0(6) . . ?
C48 C43 H43 106.5 . . ?
C44 C43 H43 106.5 . . ?
P4 C43 H43 106.5 . . ?
C17 C18 C13 112.0(8) . . ?
C17 C18 H18A 109.2 . . ?
C13 C18 H18A 109.2 . . ?
C17 C18 H18B 109.2 . . ?
C13 C18 H18B 109.2 . . ?
H18A C18 H18B 107.9 . . ?
C45 C44 C43 109.3(8) . . ?
C45 C44 H44A 109.8 . . ?
C43 C44 H44A 109.8 . . ?
C45 C44 H44B 109.8 . . ?
C43 C44 H44B 109.8 . . ?
H44A C44 H44B 108.3 . . ?
C3 C2 C1 109.3(8) . . ?
C3 C2 H2A 109.8 . . ?
C1 C2 H2A 109.8 . . ?
C3 C2 H2B 109.8 . . ?
C1 C2 H2B 109.8 . . ?
H2A C2 H2B 108.3 . . ?
C1 C6 C5 111.4(8) . . ?
C1 C6 H6A 109.4 . . ?
C5 C6 H6A 109.4 . . ?
C1 C6 H6B 109.4 . . ?
C5 C6 H6B 109.4 . . ?
H6A C6 H6B 108.0 . . ?
C33 C34 C35 110.2(10) . . ?
C33 C34 H34A 109.6 . . ?
C35 C34 H34A 109.6 . . ?
C33 C34 H34B 109.6 . . ?
C35 C34 H34B 109.6 . . ?
H34A C34 H34B 108.1 . . ?
C33 C32 C31 110.5(8) . . ?
C33 C32 H32A 109.6 . . ?
C31 C32 H32A 109.6 . . ?
C33 C32 H32B 109.6 . . ?
C31 C32 H32B 109.6 . . ?
H32A C32 H32B 108.1 . . ?
C34 C33 C32 110.8(9) . . ?
C34 C33 H33A 109.5 . . ?
C32 C33 H33A 109.5 . . ?
C34 C33 H33B 109.5 . . ?
C32 C33 H33B 109.5 . . ?
H33A C33 H33B 108.1 . . ?
C18 C17 C16 110.8(8) . . ?
C18 C17 H17A 109.5 . . ?
C16 C17 H17A 109.5 . . ?
C18 C17 H17B 109.5 . . ?
C16 C17 H17B 109.5 . . ?
H17A C17 H17B 108.1 . . ?
C15 C14 C13 111.4(8) . . ?
C15 C14 H14A 109.4 . . ?
C13 C14 H14A 109.4 . . ?
C15 C14 H14B 109.4 . . ?
C13 C14 H14B 109.4 . . ?
H14A C14 H14B 108.0 . . ?
C9 C10 C11 113.1(8) . . ?
C9 C10 H10A 109.0 . . ?
C11 C10 H10A 109.0 . . ?
C9 C10 H10B 109.0 . . ?
C11 C10 H10B 109.0 . . ?
H10A C10 H10B 107.8 . . ?
C35 C36 C31 111.4(9) . . ?
C35 C36 H36A 109.3 . . ?
C31 C36 H36A 109.3 . . ?
C35 C36 H36B 109.3 . . ?
C31 C36 H36B 109.3 . . ?
H36A C36 H36B 108.0 . . ?
C14 C15 C16 111.5(9) . . ?
C14 C15 H15A 109.3 . . ?
C16 C15 H15A 109.3 . . ?
C14 C15 H15B 109.3 . . ?
C16 C15 H15B 109.3 . . ?
H15A C15 H15B 108.0 . . ?
C36 C31 C32 109.3(8) . . ?
C36 C31 P3 114.9(7) . . ?
C32 C31 P3 108.6(6) . . ?
C36 C31 H31 107.9 . . ?
C32 C31 H31 107.9 . . ?
P3 C31 H31 107.9 . . ?
C19 C24 C23 110.5(8) . . ?
C19 C24 H24A 109.6 . . ?
C23 C24 H24A 109.6 . . ?
C19 C24 H24B 109.6 . . ?
C23 C24 H24B 109.6 . . ?
H24A C24 H24B 108.1 . . ?
C4 C3 C2 111.0(8) . . ?
C4 C3 H3A 109.4 . . ?
C2 C3 H3A 109.4 . . ?
C4 C3 H3B 109.4 . . ?
C2 C3 H3B 109.4 . . ?
H3A C3 H3B 108.0 . . ?
C15 C16 C17 111.3(9) . . ?
C15 C16 H16A 109.4 . . ?
C17 C16 H16A 109.4 . . ?
C15 C16 H16B 109.4 . . ?
C17 C16 H16B 109.4 . . ?
H16A C16 H16B 108.0 . . ?
C46 C45 C44 111.3(9) . . ?
C46 C45 H45A 109.4 . . ?
C44 C45 H45A 109.4 . . ?
C46 C45 H45B 109.4 . . ?
C44 C45 H45B 109.4 . . ?
H45A C45 H45B 108.0 . . ?
C24 C23 C22 111.5(8) . . ?
C24 C23 H23A 109.3 . . ?
C22 C23 H23A 109.3 . . ?
C24 C23 H23B 109.3 . . ?
C22 C23 H23B 109.3 . . ?
H23A C23 H23B 108.0 . . ?
C26 C25 C30 112.6(11) . . ?
C26 C25 P3 113.4(7) . . ?
C30 C25 P3 115.6(7) . . ?
C26 C25 H25 104.6 . . ?
C30 C25 H25 104.6 . . ?
P3 C25 H25 104.6 . . ?
C27 C28 C29 112.6(11) . . ?
C27 C28 H28A 109.1 . . ?
C29 C28 H28A 109.1 . . ?
C27 C28 H28B 109.1 . . ?
C29 C28 H28B 109.1 . . ?
H28A C28 H28B 107.8 . . ?
C28 C29 C30 111.0(10) . . ?
C28 C29 H29A 109.4 . . ?
C30 C29 H29A 109.4 . . ?
C28 C29 H29B 109.4 . . ?
C30 C29 H29B 109.4 . . ?
H29A C29 H29B 108.0 . . ?
C28 C27 C26 110.9(12) . . ?
C28 C27 H27A 109.5 . . ?
C26 C27 H27A 109.5 . . ?
C28 C27 H27B 109.5 . . ?
C26 C27 H27B 109.5 . . ?
H27A C27 H27B 108.0 . . ?
C36 C35 C34 114.1(9) . . ?
C36 C35 H35A 108.7 . . ?
C34 C35 H35A 108.7 . . ?
C36 C35 H35B 108.7 . . ?
C34 C35 H35B 108.7 . . ?
H35A C35 H35B 107.6 . . ?
C45 C46 C47 112.1(9) . . ?
C45 C46 H46A 109.2 . . ?
C47 C46 H46A 109.2 . . ?
C45 C46 H46B 109.2 . . ?
C47 C46 H46B 109.2 . . ?
H46A C46 H46B 107.9 . . ?
C43 C48 C47 112.5(8) . . ?
C43 C48 H48A 109.1 . . ?
C47 C48 H48A 109.1 . . ?
C43 C48 H48B 109.1 . . ?
C47 C48 H48B 109.1 . . ?
H48A C48 H48B 107.8 . . ?
C19 C20 C21 109.6(8) . . ?
C19 C20 H20A 109.7 . . ?
C21 C20 H20A 109.7 . . ?
C19 C20 H20B 109.7 . . ?
C21 C20 H20B 109.7 . . ?
H20A C20 H20B 108.2 . . ?
C22 C21 C20 112.5(9) . . ?
C22 C21 H21A 109.1 . . ?
C20 C21 H21A 109.1 . . ?
C22 C21 H21B 109.1 . . ?
C20 C21 H21B 109.1 . . ?
H21A C21 H21B 107.8 . . ?
C21 C22 C23 108.8(9) . . ?
C21 C22 H22A 109.9 . . ?
C23 C22 H22A 109.9 . . ?
C21 C22 H22B 109.9 . . ?
C23 C22 H22B 109.9 . . ?
H22A C22 H22B 108.3 . . ?
C48 C47 C46 110.5(9) . . ?
C48 C47 H47A 109.6 . . ?
C46 C47 H47A 109.6 . . ?
C48 C47 H47B 109.6 . . ?
C46 C47 H47B 109.6 . . ?
H47A C47 H47B 108.1 . . ?
C3 C4 C5 111.4(9) . . ?
C3 C4 H4A 109.3 . . ?
C5 C4 H4A 109.3 . . ?
C3 C4 H4B 109.3 . . ?
C5 C4 H4B 109.3 . . ?
H4A C4 H4B 108.0 . . ?
Cl4 C49 Cl3 108.1(9) . . ?
Cl4 C49 H49A 110.1 . . ?
Cl3 C49 H49A 110.1 . . ?
Cl4 C49 H49B 110.1 . . ?
Cl3 C49 H49B 110.1 . . ?
H49A C49 H49B 108.4 . . ?
Cl5 C50 Cl6 106.9(8) . . ?
Cl5 C50 H50A 110.3 . . ?
Cl6 C50 H50A 110.3 . . ?
Cl5 C50 H50B 110.3 . . ?
Cl6 C50 H50B 110.3 . . ?
H50A C50 H50B 108.6 . . ?
Cl8 C51 Cl7 110.5(8) . . ?
Cl8 C51 H51A 109.6 . . ?
Cl7 C51 H51A 109.6 . . ?
Cl8 C51 H51B 109.6 . . ?
Cl7 C51 H51B 109.6 . . ?
H51A C51 H51B 108.1 . . ?

loop_
_geom_bond_atom_site_label_1
_geom_bond_atom_site_label_2
_geom_bond_distance
_geom_bond_site_symmetry_2
_geom_bond_publ_flag
Pt1 P2 2.243(2) . ?
Pt1 P1 2.280(3) . ?
Pt1 Cl1 2.412(2) . ?
Pt1 Pt2 2.8778(15) . ?
Pt1 H 1.7123 . ?
Pt2 P3 2.306(3) . ?
Pt2 P4 2.328(3) . ?
Pt2 P2 2.337(3) . ?
Pt2 H 1.6867 . ?
P3 C31 1.827(10) . ?
P3 C25 1.839(10) . ?
P3 H3 1.3200 . ?
P2 C13 1.878(9) . ?
P2 C19 1.882(9) . ?
P4 O1 1.613(7) . ?
P4 C37 1.840(8) . ?
P4 C43 1.844(9) . ?
P1 C1 1.849(9) . ?
P1 C7 1.850(9) . ?
P1 H1 1.3200 . ?
O1 H1A 0.9800 . ?
C7 C12 1.528(13) . ?
C7 C8 1.556(13) . ?
C7 H7 0.9800 . ?
C37 C38 1.550(11) . ?
C37 C42 1.566(12) . ?
C37 H37 0.9800 . ?
C40 C41 1.538(13) . ?
C40 C39 1.539(14) . ?
C40 H40A 0.9800 . ?
C40 H40B 0.9800 . ?
C42 C41 1.538(13) . ?
C42 H42A 0.9800 . ?
C42 H42B 0.9800 . ?
C19 C24 1.533(12) . ?
C19 C20 1.534(12) . ?
C19 H19 0.9800 . ?
C39 C38 1.554(13) . ?
C39 H39A 0.9800 . ?
C39 H39B 0.9800 . ?
C8 C9 1.552(13) . ?
C8 H8A 0.9800 . ?
C8 H8B 0.9800 . ?
C41 H41A 0.9800 . ?
C41 H41B 0.9800 . ?
C13 C14 1.544(12) . ?
C13 C18 1.548(14) . ?
C13 H13 0.9800 . ?
C30 C29 1.528(15) . ?
C30 C25 1.544(15) . ?
C30 H30A 0.9800 . ?
C30 H30B 0.9800 . ?
C26 C25 1.483(14) . ?
C26 C27 1.502(16) . ?
C26 H26A 0.9800 . ?
C26 H26B 0.9800 . ?
C38 H38A 0.9800 . ?
C38 H38B 0.9800 . ?
C5 C4 1.541(15) . ?
C5 C6 1.572(14) . ?
C5 H5A 0.9800 . ?
C5 H5B 0.9800 . ?
C11 C12 1.535(13) . ?
C11 C10 1.550(15) . ?
C11 H11A 0.9800 . ?
C11 H11B 0.9800 . ?
C9 C10 1.507(15) . ?
C9 H9A 0.9800 . ?
C9 H9B 0.9800 . ?
C12 H12A 0.9800 . ?
C12 H12B 0.9800 . ?
C1 C6 1.533(13) . ?
C1 C2 1.566(12) . ?
C1 H1B 0.9800 . ?
C43 C48 1.522(13) . ?
C43 C44 1.554(12) . ?
C43 H43 0.9800 . ?
C18 C17 1.520(13) . ?
C18 H18A 0.9800 . ?
C18 H18B 0.9800 . ?
C44 C45 1.539(14) . ?
C44 H44A 0.9800 . ?
C44 H44B 0.9800 . ?
C2 C3 1.547(14) . ?
C2 H2A 0.9800 . ?
C2 H2B 0.9800 . ?
C6 H6A 0.9800 . ?
C6 H6B 0.9800 . ?
C34 C33 1.525(15) . ?
C34 C35 1.528(16) . ?
C34 H34A 0.9800 . ?
C34 H34B 0.9800 . ?
C32 C33 1.534(13) . ?
C32 C31 1.576(13) . ?
C32 H32A 0.9800 . ?
C32 H32B 0.9800 . ?
C33 H33A 0.9800 . ?
C33 H33B 0.9800 . ?
C17 C16 1.549(14) . ?
C17 H17A 0.9800 . ?
C17 H17B 0.9800 . ?
C14 C15 1.523(13) . ?
C14 H14A 0.9800 . ?
C14 H14B 0.9800 . ?
C10 H10A 0.9800 . ?
C10 H10B 0.9800 . ?
C36 C35 1.519(14) . ?
C36 C31 1.546(14) . ?
C36 H36A 0.9800 . ?
C36 H36B 0.9800 . ?
C15 C16 1.548(16) . ?
C15 H15A 0.9800 . ?
C15 H15B 0.9800 . ?
C31 H31 0.9800 . ?
C24 C23 1.534(13) . ?
C24 H24A 0.9800 . ?
C24 H24B 0.9800 . ?
C3 C4 1.536(16) . ?
C3 H3A 0.9800 . ?
C3 H3B 0.9800 . ?
C16 H16A 0.9800 . ?
C16 H16B 0.9800 . ?
C45 C46 1.502(16) . ?
C45 H45A 0.9800 . ?
C45 H45B 0.9800 . ?
C23 C22 1.551(14) . ?
C23 H23A 0.9800 . ?
C23 H23B 0.9800 . ?
C25 H25 0.9800 . ?
C28 C27 1.50(2) . ?
C28 C29 1.509(18) . ?
C28 H28A 0.9800 . ?
C28 H28B 0.9800 . ?
C29 H29A 0.9800 . ?
C29 H29B 0.9800 . ?
C27 H27A 0.9800 . ?
C27 H27B 0.9800 . ?
C35 H35A 0.9800 . ?
C35 H35B 0.9800 . ?
C46 C47 1.544(15) . ?
C46 H46A 0.9800 . ?
C46 H46B 0.9800 . ?
C48 C47 1.528(13) . ?
C48 H48A 0.9800 . ?
C48 H48B 0.9800 . ?
C20 C21 1.549(13) . ?
C20 H20A 0.9800 . ?
C20 H20B 0.9800 . ?
C21 C22 1.509(15) . ?
C21 H21A 0.9800 . ?
C21 H21B 0.9800 . ?
C22 H22A 0.9800 . ?
C22 H22B 0.9800 . ?
C47 H47A 0.9800 . ?
C47 H47B 0.9800 . ?
C4 H4A 0.9800 . ?
C4 H4B 0.9800 . ?
Cl3 C49 1.849(16) . ?
Cl4 C49 1.722(14) . ?
Cl5 C50 1.723(15) . ?
Cl8 C51 1.759(16) . ?
Cl7 C51 1.777(18) . ?
Cl6 C50 1.862(15) . ?
C49 H49A 0.9800 . ?
C49 H49B 0.9800 . ?
C50 H50A 0.9800 . ?
C50 H50B 0.9800 . ?
C51 H51A 0.9800 . ?
C51 H51B 0.9800 . ?
